data_4344895
loop_
_publ_author_name
'Thu\'ery, Pierre'
'Harrowfield, Jack'

_publ_section_title
;
 Modulation of the Structure and Properties of Uranyl Ion Coordination
 Polymers Derived from 1,3,5-Benzenetriacetate by Incorporation of Ag(I)
 or Pb(II).
;
_journal_issue 13
_journal_name_full 'Inorganic chemistry'
_journal_page_first 6799
_journal_page_last 6816
_journal_paper_doi 10.1021/acs.inorgchem.6b01168
_journal_volume 55
_journal_year 2016
_chemical_formula_sum 'C13 H17 N3 O9 U'
_chemical_formula_weight 597.32
_space_group_crystal_system monoclinic
_space_group_IT_number 14
_space_group_name_Hall '-P 2yn'
_space_group_name_H-M_alt 'P 1 21/n 1'
_symmetry_space_group_name_Hall '-P 2yn'
_symmetry_space_group_name_H-M 'P 1 21/n 1'
_atom_sites_solution_hydrogens mixed
_audit_creation_method SHELXL-2014
_cell_angle_alpha 90
_cell_angle_beta 91.889(3)
_cell_angle_gamma 90
_cell_formula_units_Z 4
_cell_length_a 11.5081(7)
_cell_length_b 11.4273(4)
_cell_length_c 13.2728(8)
_cell_measurement_reflns_used 64495
_cell_measurement_temperature 150(2)
_cell_measurement_theta_max 28.70
_cell_measurement_theta_min 2.31
_cell_volume 1744.51(16)
_computing_cell_refinement 'HKL2000 (Otwinowski & Minor, 1997)'
_computing_data_collection 'COLLECT (Nonius, 1998)'
_computing_data_reduction 'HKL2000 (Otwinowski & Minor, 1997)'
_computing_molecular_graphics 'SHELXTL (Sheldrick, 2008)'
_computing_publication_material 'SHELXTL (Sheldrick, 2008); PLATON (Spek, 2003)'
_computing_structure_refinement 'SHELXL (Sheldrick, 2015)'
_computing_structure_solution 'SHELXT (Sheldrick, 2015)'
_diffrn_ambient_temperature 150(2)
_diffrn_measured_fraction_theta_full 0.998
_diffrn_measured_fraction_theta_max 0.998
_diffrn_measurement_device_type 'Nonius Kappa-CCD area-detector diffractometer'
_diffrn_measurement_method 'two \f and six \w scans with 2\% steps (477 frames)'
_diffrn_radiation_monochromator graphite
_diffrn_radiation_source 'fine-focus sealed tube'
_diffrn_radiation_type MoK\a
_diffrn_radiation_wavelength 0.71073
_diffrn_reflns_av_R_equivalents 0.0363
_diffrn_reflns_av_unetI/netI 0.0396
_diffrn_reflns_Laue_measured_fraction_full 0.998
_diffrn_reflns_Laue_measured_fraction_max 0.998
_diffrn_reflns_limit_h_max 15
_diffrn_reflns_limit_h_min -15
_diffrn_reflns_limit_k_max 15
_diffrn_reflns_limit_k_min -15
_diffrn_reflns_limit_l_max 17
_diffrn_reflns_limit_l_min -17
_diffrn_reflns_number 64495
_diffrn_reflns_point_group_measured_fraction_full 0.998
_diffrn_reflns_point_group_measured_fraction_max 0.998
_diffrn_reflns_theta_full 25.242
_diffrn_reflns_theta_max 28.696
_diffrn_reflns_theta_min 2.305
_diffrn_standards_decay_% 0
_diffrn_standards_interval_time 0
_diffrn_standards_number 0
_exptl_absorpt_coefficient_mu 9.358
_exptl_absorpt_correction_T_max 0.296
_exptl_absorpt_correction_T_min 0.164
_exptl_absorpt_correction_type multi-scan
_exptl_absorpt_process_details 'SCALEPACK (Otwinowski & Minor, 1997)'
_exptl_crystal_colour 'translucent light yellow'
_exptl_crystal_density_diffrn 2.274
_exptl_crystal_description irregular
_exptl_crystal_F_000 1120
_exptl_crystal_size_max 0.17
_exptl_crystal_size_mid 0.17
_exptl_crystal_size_min 0.13
_refine_diff_density_max 1.003
_refine_diff_density_min -2.026
_refine_diff_density_rms 0.216
_refine_ls_extinction_method none
_refine_ls_goodness_of_fit_ref 1.069
_refine_ls_hydrogen_treatment constr
_refine_ls_matrix_type full
_refine_ls_number_parameters 235
_refine_ls_number_reflns 4506
_refine_ls_number_restraints 0
_refine_ls_restrained_S_all 1.069
_refine_ls_R_factor_all 0.0340
_refine_ls_R_factor_gt 0.0261
_refine_ls_shift/su_max 0.002
_refine_ls_shift/su_mean 0.000
_refine_ls_structure_factor_coef Fsqd
_refine_ls_weighting_details 'w=1/[\s^2^(Fo^2^)+(0.0322P)^2^+1.2844P] where P=(Fo^2^+2Fc^2^)/3'
_refine_ls_weighting_scheme calc
_refine_ls_wR_factor_gt 0.0638
_refine_ls_wR_factor_ref 0.0657
_reflns_Friedel_coverage 0.000
_reflns_number_gt 3967
_reflns_number_total 4506
_reflns_threshold_expression 'I > 2\s(I)'
_cod_data_source_file ic6b01168_si_002.cif
_cod_data_source_block 1
_cod_database_code 4344895
_shelx_space_group_comment
;
The symmetry employed for this shelxl refinement is uniquely defined
by the following loop, which should always be used as a source of
symmetry information in preference to the above space-group names.
They are only intended as comments.
;
_shelxl_version_number 2014-3

loop_
_space_group_symop_operation_xyz
'x, y, z'
'-x+1/2, y+1/2, -z+1/2'
'-x, -y, -z'
'x-1/2, -y-1/2, z-1/2'

loop_
_atom_site_label
_atom_site_type_symbol
_atom_site_fract_x
_atom_site_fract_y
_atom_site_fract_z
_atom_site_U_iso_or_equiv
_atom_site_adp_type
_atom_site_occupancy
_atom_site_site_symmetry_order
_atom_site_calc_flag
_atom_site_refinement_flags_posn
_atom_site_refinement_flags_adp
U1 U 0.51266(2) 0.86579(2) 0.77026(2) 0.02403(5) Uani 1 1 d . .
O1 O 0.6151(2) 0.8149(3) 0.6825(2) 0.0322(6) Uani 1 1 d . .
O2 O 0.4122(2) 0.9188(3) 0.8574(2) 0.0322(6) Uani 1 1 d . .
O3 O 0.3736(2) 0.7174(2) 0.70949(19) 0.0297(6) Uani 1 1 d . .
O4 O 0.4913(2) 0.6662(3) 0.8349(2) 0.0326(6) Uani 1 1 d . .
O5 O 0.8456(2) 0.3196(2) 0.59124(19) 0.0300(6) Uani 1 1 d . .
O6 O 0.8365(2) 0.4934(3) 0.6568(2) 0.0361(6) Uani 1 1 d . .
O7 O 0.5105(3) 0.0654(2) 0.7012(2) 0.0355(6) Uani 1 1 d . .
O8 O 0.3931(2) -0.0579(2) 0.62501(19) 0.0297(6) Uani 1 1 d . .
O9 O 0.7900(3) 1.0796(3) 0.5252(3) 0.0552(10) Uani 1 1 d . .
H9A H 0.7982 1.1372 0.5646 0.066 Uiso 1 1 d R U
H9B H 0.7286 1.0815 0.4752 0.066 Uiso 1 1 d R U
N1 N 0.8672(3) 0.7650(3) 0.6852(3) 0.0396(8) Uani 1 1 d . .
H1A H 0.8020 0.8066 0.6868 0.048 Uiso 1 1 d R U
H1B H 0.8846 0.7088 0.7333 0.048 Uiso 1 1 d R U
N2 N 0.9257(4) 0.8719(3) 0.5482(3) 0.0429(9) Uani 1 1 d . .
H2A H 0.9758 0.8892 0.4980 0.051 Uiso 1 1 d R U
H2B H 0.8761 0.9409 0.5637 0.051 Uiso 1 1 d R U
N3 N 1.0252(3) 0.7071(3) 0.5986(3) 0.0401(8) Uani 1 1 d . .
H3A H 1.0759 0.7244 0.5465 0.048 Uiso 1 1 d R U
H3B H 1.0311 0.6448 0.6376 0.048 Uiso 1 1 d R U
C1 C 0.4295(3) 0.4409(3) 0.6900(3) 0.0254(7) Uani 1 1 d . .
C2 C 0.5313(3) 0.4785(3) 0.6444(3) 0.0265(7) Uani 1 1 d . .
H2 H 0.5643 0.5523 0.6618 0.032 Uiso 1 1 calc R U
C3 C 0.5840(3) 0.4075(3) 0.5737(3) 0.0252(7) Uani 1 1 d . .
C4 C 0.5357(3) 0.2993(3) 0.5481(3) 0.0274(7) Uani 1 1 d . .
H4 H 0.5715 0.2514 0.4995 0.033 Uiso 1 1 calc R U
C5 C 0.4343(3) 0.2609(3) 0.5939(3) 0.0241(7) Uani 1 1 d . .
C6 C 0.3825(3) 0.3323(3) 0.6640(3) 0.0255(7) Uani 1 1 d . .
H6 H 0.3136 0.3066 0.6949 0.031 Uiso 1 1 calc R U
C7 C 0.3660(3) 0.5161(3) 0.7642(3) 0.0295(8) Uani 1 1 d . .
H7A H 0.2824 0.5179 0.7445 0.035 Uiso 1 1 calc R U
H7B H 0.3736 0.4801 0.8320 0.035 Uiso 1 1 calc R U
C8 C 0.4113(3) 0.6397(3) 0.7698(3) 0.0264(7) Uani 1 1 d . .
C9 C 0.6950(3) 0.4481(4) 0.5248(3) 0.0273(7) Uani 1 1 d . .
H9C H 0.7033 0.4081 0.4593 0.033 Uiso 1 1 calc R U
H9D H 0.6914 0.5335 0.5124 0.033 Uiso 1 1 calc R U
C10 C 0.7974(3) 0.4200(3) 0.5938(3) 0.0271(8) Uani 1 1 d . .
C11 C 0.3843(3) 0.1420(3) 0.5685(3) 0.0279(8) Uani 1 1 d . .
H11A H 0.2988 0.1451 0.5744 0.034 Uiso 1 1 calc R U
H11B H 0.4007 0.1234 0.4975 0.034 Uiso 1 1 calc R U
C12 C 0.4317(3) 0.0457(3) 0.6347(3) 0.0258(7) Uani 1 1 d . .
C13 C 0.9384(3) 0.7819(4) 0.6099(3) 0.0335(8) Uani 1 1 d . .

loop_
_atom_site_aniso_label
_atom_site_aniso_U_11
_atom_site_aniso_U_22
_atom_site_aniso_U_33
_atom_site_aniso_U_23
_atom_site_aniso_U_13
_atom_site_aniso_U_12
U1 0.02441(8) 0.02296(9) 0.02448(8) 0.00038(5) -0.00293(5) 0.00027(5)
O1 0.0286(13) 0.0372(17) 0.0307(13) 0.0003(12) 0.0004(10) 0.0022(12)
O2 0.0307(13) 0.0337(17) 0.0323(14) -0.0037(12) 0.0006(10) 0.0021(11)
O3 0.0317(13) 0.0261(14) 0.0309(13) 0.0007(11) -0.0053(10) -0.0006(11)
O4 0.0374(14) 0.0276(14) 0.0323(14) 0.0016(12) -0.0069(11) -0.0036(12)
O5 0.0325(13) 0.0272(15) 0.0297(13) -0.0032(11) -0.0073(10) 0.0023(11)
O6 0.0368(15) 0.0293(16) 0.0413(15) -0.0081(13) -0.0123(12) 0.0044(12)
O7 0.0423(15) 0.0255(15) 0.0375(14) 0.0052(12) -0.0166(12) -0.0054(12)
O8 0.0327(13) 0.0250(14) 0.0309(13) 0.0006(11) -0.0077(10) -0.0021(11)
O9 0.058(2) 0.039(2) 0.066(2) -0.0170(17) -0.0280(17) 0.0111(16)
N1 0.0330(18) 0.042(2) 0.044(2) 0.0036(16) 0.0055(14) 0.0075(15)
N2 0.051(2) 0.039(2) 0.038(2) 0.0078(15) 0.0042(16) 0.0107(16)
N3 0.045(2) 0.037(2) 0.0394(19) 0.0071(16) 0.0096(15) 0.0121(16)
C1 0.0269(16) 0.0225(18) 0.0266(17) 0.0039(14) -0.0042(13) -0.0028(13)
C2 0.0296(17) 0.0241(19) 0.0251(16) 0.0028(14) -0.0063(13) -0.0008(14)
C3 0.0253(16) 0.0245(19) 0.0254(16) 0.0032(14) -0.0036(12) 0.0037(14)
C4 0.0299(18) 0.0245(19) 0.0273(17) 0.0028(14) -0.0067(13) 0.0025(14)
C5 0.0290(17) 0.0198(18) 0.0231(16) 0.0040(13) -0.0060(13) 0.0011(13)
C6 0.0260(16) 0.0232(18) 0.0271(17) 0.0015(14) -0.0038(13) -0.0009(14)
C7 0.0312(18) 0.0244(19) 0.0332(19) -0.0032(15) 0.0028(14) -0.0016(15)
C8 0.0279(17) 0.025(2) 0.0269(17) -0.0011(14) 0.0036(13) -0.0004(13)
C9 0.0269(17) 0.030(2) 0.0247(17) 0.0021(14) -0.0024(13) 0.0003(14)
C10 0.0274(17) 0.026(2) 0.0283(17) 0.0007(14) 0.0014(13) -0.0006(14)
C11 0.0316(18) 0.0222(19) 0.0294(18) 0.0009(14) -0.0074(14) 0.0010(14)
C12 0.0276(17) 0.0241(19) 0.0256(17) -0.0009(14) -0.0031(13) -0.0001(14)
C13 0.037(2) 0.032(2) 0.0320(19) -0.0038(16) -0.0045(15) 0.0018(16)

loop_
_atom_type_symbol
_atom_type_description
_atom_type_scat_dispersion_real
_atom_type_scat_dispersion_imag
_atom_type_scat_source
C C 0.0033 0.0016 'International Tables Vol C Tables 4.2.6.8 and 6.1.1.4'
H H 0.0000 0.0000 'International Tables Vol C Tables 4.2.6.8 and 6.1.1.4'
N N 0.0061 0.0033 'International Tables Vol C Tables 4.2.6.8 and 6.1.1.4'
O O 0.0106 0.0060 'International Tables Vol C Tables 4.2.6.8 and 6.1.1.4'
U U -9.6767 9.6646 'International Tables Vol C Tables 4.2.6.8 and 6.1.1.4'

loop_
_geom_angle_atom_site_label_1
_geom_angle_atom_site_label_2
_geom_angle_atom_site_label_3
_geom_angle
_geom_angle_site_symmetry_1
_geom_angle_site_symmetry_3
O2 U1 O1 178.97(13) . .
O2 U1 O6 90.46(12) . 2_656
O1 U1 O6 88.67(12) . 2_656
O2 U1 O3 91.04(11) . .
O1 U1 O3 89.89(11) . .
O6 U1 O3 172.62(9) 2_656 .
O2 U1 O4 90.82(12) . .
O1 U1 O4 90.10(12) . .
O6 U1 O4 119.66(9) 2_656 .
O3 U1 O4 53.10(8) . .
O2 U1 O7 85.84(12) . 1_565
O1 U1 O7 93.30(12) . 1_565
O6 U1 O7 65.90(9) 2_656 1_565
O3 U1 O7 121.42(8) . 1_565
O4 U1 O7 173.60(9) . 1_565
O2 U1 O5 90.94(11) . 2_656
O1 U1 O5 88.98(10) . 2_656
O6 U1 O5 52.45(9) 2_656 2_656
O3 U1 O5 120.29(9) . 2_656
O4 U1 O5 67.21(9) . 2_656
O7 U1 O5 118.24(9) 1_565 2_656
O2 U1 O8 91.71(11) . 1_565
O1 U1 O8 88.20(10) . 1_565
O6 U1 O8 117.73(9) 2_656 1_565
O3 U1 O8 69.45(9) . 1_565
O4 U1 O8 122.53(9) . 1_565
O7 U1 O8 52.25(8) 1_565 1_565
O5 U1 O8 169.86(9) 2_656 1_565
O2 U1 C8 92.04(12) . .
O1 U1 C8 88.99(12) . .
O6 U1 C8 146.32(10) 2_656 .
O3 U1 C8 26.37(10) . .
O4 U1 C8 26.76(10) . .
O7 U1 C8 147.78(10) 1_565 .
O5 U1 C8 93.92(10) 2_656 .
O8 U1 C8 95.77(10) 1_565 .
C8 O3 U1 94.1(2) . .
C8 O4 U1 93.6(2) . .
C10 O5 U1 93.7(2) . 2_646
C10 O6 U1 95.7(2) . 2_646
C12 O7 U1 95.4(2) . 1_545
C12 O8 U1 93.8(2) . 1_545
H9A O9 H9B 118.6 . .
C13 N1 H1A 118.9 . .
C13 N1 H1B 119.8 . .
H1A N1 H1B 121.3 . .
C13 N2 H2A 124.0 . .
C13 N2 H2B 122.7 . .
H2A N2 H2B 110.9 . .
C13 N3 H3A 115.8 . .
C13 N3 H3B 119.8 . .
H3A N3 H3B 124.3 . .
C6 C1 C2 119.2(4) . .
C6 C1 C7 118.4(3) . .
C2 C1 C7 122.3(3) . .
C3 C2 C1 120.0(4) . .
C3 C2 H2 120.0 . .
C1 C2 H2 120.0 . .
C4 C3 C2 120.1(3) . .
C4 C3 C9 120.0(3) . .
C2 C3 C9 119.9(3) . .
C3 C4 C5 120.2(4) . .
C3 C4 H4 119.9 . .
C5 C4 H4 119.9 . .
C6 C5 C4 119.2(3) . .
C6 C5 C11 120.6(3) . .
C4 C5 C11 120.1(3) . .
C5 C6 C1 121.2(3) . .
C5 C6 H6 119.4 . .
C1 C6 H6 119.4 . .
C8 C7 C1 113.0(3) . .
C8 C7 H7A 109.0 . .
C1 C7 H7A 109.0 . .
C8 C7 H7B 109.0 . .
C1 C7 H7B 109.0 . .
H7A C7 H7B 107.8 . .
O3 C8 O4 119.1(3) . .
O3 C8 C7 121.2(3) . .
O4 C8 C7 119.7(3) . .
C10 C9 C3 109.1(3) . .
C10 C9 H9C 109.9 . .
C3 C9 H9C 109.9 . .
C10 C9 H9D 109.9 . .
C3 C9 H9D 109.9 . .
H9C C9 H9D 108.3 . .
O6 C10 O5 118.2(3) . .
O6 C10 C9 121.2(3) . .
O5 C10 C9 120.6(3) . .
C12 C11 C5 113.6(3) . .
C12 C11 H11A 108.8 . .
C5 C11 H11A 108.8 . .
C12 C11 H11B 108.8 . .
C5 C11 H11B 108.8 . .
H11A C11 H11B 107.7 . .
O7 C12 O8 118.5(3) . .
O7 C12 C11 121.1(3) . .
O8 C12 C11 120.4(3) . .
N2 C13 N1 121.4(4) . .
N2 C13 N3 120.0(4) . .
N1 C13 N3 118.5(4) . .

loop_
_geom_bond_atom_site_label_1
_geom_bond_atom_site_label_2
_geom_bond_distance
_geom_bond_site_symmetry_2
U1 O2 1.769(3) .
U1 O1 1.782(3) .
U1 O6 2.443(3) 2_656
U1 O3 2.450(3) .
U1 O4 2.452(3) .
U1 O7 2.458(3) 1_565
U1 O5 2.474(2) 2_656
U1 O8 2.489(2) 1_565
O3 C8 1.263(4) .
O4 C8 1.279(5) .
O5 C10 1.275(5) .
O5 U1 2.474(2) 2_646
O6 C10 1.257(5) .
O6 U1 2.443(3) 2_646
O7 C12 1.266(4) .
O7 U1 2.458(3) 1_545
O8 C12 1.270(4) .
O8 U1 2.489(2) 1_545
O9 H9A 0.8432 .
O9 H9B 0.9546 .
N1 C13 1.326(5) .
N1 H1A 0.8890 .
N1 H1B 0.9233 .
N2 C13 1.320(5) .
N2 H2A 0.9172 .
N2 H2B 0.9988 .
N3 C13 1.326(5) .
N3 H3A 0.9406 .
N3 H3B 0.8812 .
C1 C6 1.393(5) .
C1 C2 1.404(5) .
C1 C7 1.512(5) .
C2 C3 1.394(5) .
C2 H2 0.9500 .
C3 C4 1.392(5) .
C3 C9 1.524(5) .
C4 C5 1.404(5) .
C4 H4 0.9500 .
C5 C6 1.387(5) .
C5 C11 1.509(5) .
C6 H6 0.9500 .
C7 C8 1.506(5) .
C7 H7A 0.9900 .
C7 H7B 0.9900 .
C9 C10 1.503(5) .
C9 H9C 0.9900 .
C9 H9D 0.9900 .
C11 C12 1.500(5) .
C11 H11A 0.9900 .
C11 H11B 0.9900 .

loop_
_geom_hbond_atom_site_label_D
_geom_hbond_atom_site_label_H
_geom_hbond_atom_site_label_A
_geom_hbond_distance_DH
_geom_hbond_distance_HA
_geom_hbond_distance_DA
_geom_hbond_angle_DHA
_geom_hbond_site_symmetry_A
O9 H9A O5 0.84 2.18 2.942(4) 150.3 1_565
O9 H9B O8 0.95 1.92 2.864(4) 170.6 3_666
N1 H1A O1 0.89 2.15 2.956(4) 150.1 .
N1 H1B O7 0.92 2.20 3.052(5) 153.7 2_656
N2 H2A O4 0.92 2.27 2.986(5) 134.8 4_675
N2 H2B O9 1.00 1.93 2.852(5) 152.4 .
N3 H3A O5 0.94 2.13 2.984(4) 150.9 3_766
N3 H3B O7 0.88 2.39 3.149(5) 145.1 2_656
